data_7703503
loop_
_publ_author_name
'Ju, Huiyeong'
'Tenma, Honoka'
'Iwase, Miki'
'Lee, Eunji'
'Ikeda, Mari'
'Kuwahara, Shunsuke'
'Habata, Yoichi'

_publ_section_title
;
 Inclusion of alkyl nitriles by tetra-armed cyclens with styrylmethyl
 groups.
;
_journal_issue 10
_journal_name_full 'Dalton transactions (Cambridge, England : 2003)'
_journal_page_first 3112
_journal_page_last 3119
_journal_paper_doi 10.1039/d0dt00335b
_journal_volume 49
_journal_year 2020
_chemical_formula_moiety 'C46 H51 Ag F4 N5, C F3 O3 S'
_chemical_formula_sum 'C47 H51 Ag F7 N5 O3 S'
_chemical_formula_weight 1006.85
_space_group_crystal_system triclinic
_space_group_IT_number 2
_space_group_name_Hall '-P 1'
_space_group_name_H-M_alt 'P -1'
_atom_sites_solution_hydrogens geom
_audit_creation_method SHELXL-2014/7
_audit_update_record
;
2019-12-24 deposited with the CCDC.	2020-02-06 downloaded from the CCDC.
;
_cell_angle_alpha 97.2008(4)
_cell_angle_beta 95.9244(5)
_cell_angle_gamma 92.3991(5)
_cell_formula_units_Z 2
_cell_length_a 10.0234(3)
_cell_length_b 10.3546(3)
_cell_length_c 22.0904(7)
_cell_measurement_reflns_used 9910
_cell_measurement_temperature 120(2)
_cell_measurement_theta_max 28.38
_cell_measurement_theta_min 2.30
_cell_volume 2259.00(12)
_computing_cell_refinement 'Bruker SAINT'
_computing_data_collection 'Bruker APEX2'
_computing_data_reduction 'Bruker SAINT'
_computing_molecular_graphics 'Bruker SHELXTL'
_computing_publication_material 'Bruker SHELXTL'
_computing_structure_refinement 'SHELXL-2014/7 (Sheldrick, 2014)'
_computing_structure_solution 'SHELXS-97 (Sheldrick 2008)'
_diffrn_ambient_temperature 120(2)
_diffrn_measured_fraction_theta_full 1.000
_diffrn_measured_fraction_theta_max 1.000
_diffrn_measurement_device_type 'Bruker APEX-II CCD'
_diffrn_measurement_method '\f and \w scans'
_diffrn_radiation_type MoK\a
_diffrn_radiation_wavelength 0.71073
_diffrn_reflns_av_R_equivalents 0.0257
_diffrn_reflns_av_unetI/netI 0.0277
_diffrn_reflns_Laue_measured_fraction_full 1.000
_diffrn_reflns_Laue_measured_fraction_max 1.000
_diffrn_reflns_limit_h_max 12
_diffrn_reflns_limit_h_min -12
_diffrn_reflns_limit_k_max 12
_diffrn_reflns_limit_k_min -12
_diffrn_reflns_limit_l_max 27
_diffrn_reflns_limit_l_min -27
_diffrn_reflns_number 26629
_diffrn_reflns_point_group_measured_fraction_full 1.000
_diffrn_reflns_point_group_measured_fraction_max 1.000
_diffrn_reflns_theta_full 25.242
_diffrn_reflns_theta_max 25.999
_diffrn_reflns_theta_min 0.935
_exptl_absorpt_coefficient_mu 0.568
_exptl_absorpt_correction_type multi-scan
_exptl_absorpt_process_details SADABS
_exptl_crystal_colour colorless
_exptl_crystal_density_diffrn 1.480
_exptl_crystal_description Block
_exptl_crystal_F_000 1036
_exptl_crystal_size_max 0.280
_exptl_crystal_size_mid 0.240
_exptl_crystal_size_min 0.200
_exptl_transmission_factor_max 0.7457
_exptl_transmission_factor_min 0.7024
_refine_diff_density_max 0.612
_refine_diff_density_min -0.526
_refine_diff_density_rms 0.071
_refine_ls_extinction_method none
_refine_ls_goodness_of_fit_ref 1.043
_refine_ls_hydrogen_treatment constr
_refine_ls_matrix_type full
_refine_ls_number_parameters 578
_refine_ls_number_reflns 8885
_refine_ls_number_restraints 0
_refine_ls_restrained_S_all 1.043
_refine_ls_R_factor_all 0.0294
_refine_ls_R_factor_gt 0.0260
_refine_ls_shift/su_max 0.002
_refine_ls_shift/su_mean 0.000
_refine_ls_structure_factor_coef Fsqd
_refine_ls_weighting_details 'w=1/[\s^2^(Fo^2^)+(0.0436P)^2^+0.6663P] where P=(Fo^2^+2Fc^2^)/3'
_refine_ls_weighting_scheme calc
_refine_ls_wR_factor_gt 0.0672
_refine_ls_wR_factor_ref 0.0741
_reflns_Friedel_coverage 0.000
_reflns_number_gt 8169
_reflns_number_total 8885
_reflns_threshold_expression 'I > 2\s(I)'
_cod_data_source_file d0dt00335b2.cif
_cod_data_source_block 3_Ag
_cod_depositor_comments 'Adding full bibliography for 7703501--7703508.cif.'
_cod_database_code 7703503
_shelx_shelxl_version_number 2014/7
_shelx_space_group_comment
; 
The symmetry employed for this shelxl refinement is uniquely defined 
by the following loop, which should always be used as a source of 
symmetry information in preference to the above space-group names. 
They are only intended as comments. 
;
_shelx_estimated_absorpt_t_min 0.857
_shelx_estimated_absorpt_t_max 0.895

loop_
_space_group_symop_operation_xyz
'x, y, z'
'-x, -y, -z'

loop_
_atom_site_label
_atom_site_type_symbol
_atom_site_fract_x
_atom_site_fract_y
_atom_site_fract_z
_atom_site_U_iso_or_equiv
_atom_site_adp_type
_atom_site_occupancy
_atom_site_site_symmetry_order
_atom_site_calc_flag
_atom_site_refinement_flags_posn
_atom_site_refinement_flags_adp
_atom_site_refinement_flags_occupancy
_atom_site_disorder_assembly
_atom_site_disorder_group
Ag1 Ag 0.77994(2) 0.81981(2) 0.66186(2) 0.01542(5) Uani 1 1 d . . . . .
N1 N 0.73112(15) 1.02706(15) 0.62131(7) 0.0163(3) Uani 1 1 d . . . . .
N2 N 0.55853(15) 0.77256(15) 0.60077(7) 0.0166(3) Uani 1 1 d . . . . .
N3 N 0.80573(15) 0.62416(15) 0.58670(7) 0.0166(3) Uani 1 1 d . . . . .
N4 N 0.97883(15) 0.87190(15) 0.60571(7) 0.0181(3) Uani 1 1 d . . . . .
C1 C 0.58767(19) 1.01313(19) 0.59615(9) 0.0190(4) Uani 1 1 d . . . . .
H1A H 0.5705 1.0789 0.5678 0.023 Uiso 1 1 calc R U . . .
H1B H 0.5320 1.0322 0.6303 0.023 Uiso 1 1 calc R U . . .
C2 C 0.54355(19) 0.87887(19) 0.56209(9) 0.0190(4) Uani 1 1 d . . . . .
H2A H 0.4482 0.8793 0.5452 0.023 Uiso 1 1 calc R U . . .
H2B H 0.5971 0.8609 0.5270 0.023 Uiso 1 1 calc R U . . .
C3 C 0.55890(19) 0.64592(18) 0.56154(9) 0.0200(4) Uani 1 1 d . . . . .
H3A H 0.4892 0.6434 0.5262 0.024 Uiso 1 1 calc R U . . .
H3B H 0.5353 0.5751 0.5854 0.024 Uiso 1 1 calc R U . . .
C4 C 0.69379(19) 0.62149(19) 0.53780(9) 0.0189(4) Uani 1 1 d . . . . .
H4A H 0.6875 0.5354 0.5122 0.023 Uiso 1 1 calc R U . . .
H4B H 0.7137 0.6884 0.5112 0.023 Uiso 1 1 calc R U . . .
C5 C 0.93441(19) 0.63966(19) 0.56093(9) 0.0203(4) Uani 1 1 d . . . . .
H5A H 0.9313 0.5807 0.5218 0.024 Uiso 1 1 calc R U . . .
H5B H 1.0074 0.6131 0.5897 0.024 Uiso 1 1 calc R U . . .
C6 C 0.96677(19) 0.77858(19) 0.54918(9) 0.0201(4) Uani 1 1 d . . . . .
H6A H 1.0522 0.7818 0.5304 0.024 Uiso 1 1 calc R U . . .
H6B H 0.8951 0.8046 0.5196 0.024 Uiso 1 1 calc R U . . .
C7 C 0.96335(19) 1.00658(19) 0.59193(9) 0.0209(4) Uani 1 1 d . . . . .
H7A H 1.0193 1.0224 0.5589 0.025 Uiso 1 1 calc R U . . .
H7B H 0.9975 1.0678 0.6289 0.025 Uiso 1 1 calc R U . . .
C8 C 0.81892(19) 1.03563(19) 0.57207(9) 0.0194(4) Uani 1 1 d . . . . .
H8A H 0.8173 1.1243 0.5598 0.023 Uiso 1 1 calc R U . . .
H8B H 0.7835 0.9730 0.5358 0.023 Uiso 1 1 calc R U . . .
C9 C 0.7537(2) 1.14767(19) 0.66638(9) 0.0229(4) Uani 1 1 d . . . . .
H9A H 0.7110 1.2204 0.6481 0.028 Uiso 1 1 calc R U . . .
H9B H 0.8514 1.1703 0.6746 0.028 Uiso 1 1 calc R U . . .
C10 C 0.6986(2) 1.13396(19) 0.72587(9) 0.0220(4) Uani 1 1 d . . . . .
H10A H 0.6042 1.1206 0.7258 0.026 Uiso 1 1 calc R U . . .
C11 C 0.7759(2) 1.13972(19) 0.77864(9) 0.0231(4) Uani 1 1 d . . . . .
H11A H 0.8700 1.1510 0.7773 0.028 Uiso 1 1 calc R U . . .
C12 C 0.7300(2) 1.13034(19) 0.83919(9) 0.0229(4) Uani 1 1 d . . . . .
C13 C 0.5992(2) 1.0867(2) 0.84672(10) 0.0260(4) Uani 1 1 d . . . . .
H13A H 0.5370 1.0594 0.8116 0.031 Uiso 1 1 calc R U . . .
C14 C 0.5592(3) 1.0830(2) 0.90479(11) 0.0330(5) Uani 1 1 d . . . . .
H14A H 0.4705 1.0532 0.9097 0.040 Uiso 1 1 calc R U . . .
C15 C 0.6502(3) 1.1229(2) 0.95476(10) 0.0375(6) Uani 1 1 d . . . . .
C16 C 0.7795(3) 1.1654(2) 0.95022(10) 0.0372(6) Uani 1 1 d . . . . .
H16A H 0.8405 1.1922 0.9859 0.045 Uiso 1 1 calc R U . . .
C17 C 0.8188(2) 1.1681(2) 0.89179(10) 0.0292(5) Uani 1 1 d . . . . .
H17A H 0.9085 1.1964 0.8877 0.035 Uiso 1 1 calc R U . . .
C18 C 0.44749(19) 0.7704(2) 0.63998(9) 0.0229(4) Uani 1 1 d . . . . .
H18A H 0.3634 0.7384 0.6140 0.028 Uiso 1 1 calc R U . . .
H18B H 0.4352 0.8606 0.6586 0.028 Uiso 1 1 calc R U . . .
C19 C 0.4712(2) 0.6861(2) 0.69013(10) 0.0244(4) Uani 1 1 d . . . . .
H19A H 0.4955 0.5993 0.6790 0.029 Uiso 1 1 calc R U . . .
C20 C 0.4608(2) 0.7241(2) 0.74861(10) 0.0262(4) Uani 1 1 d . . . . .
H20A H 0.4388 0.8118 0.7593 0.031 Uiso 1 1 calc R U . . .
C21 C 0.4802(2) 0.6433(2) 0.79899(9) 0.0229(4) Uani 1 1 d . . . . .
C22 C 0.4883(2) 0.5079(2) 0.78786(10) 0.0253(4) Uani 1 1 d . . . . .
H22A H 0.4796 0.4657 0.7468 0.030 Uiso 1 1 calc R U . . .
C23 C 0.5088(2) 0.4346(2) 0.83591(10) 0.0295(5) Uani 1 1 d . . . . .
H23A H 0.5138 0.3427 0.8281 0.035 Uiso 1 1 calc R U . . .
C24 C 0.5216(2) 0.4965(2) 0.89506(10) 0.0305(5) Uani 1 1 d . . . . .
C25 C 0.5125(2) 0.6284(2) 0.90860(10) 0.0307(5) Uani 1 1 d . . . . .
H25A H 0.5206 0.6689 0.9499 0.037 Uiso 1 1 calc R U . . .
C26 C 0.4910(2) 0.7013(2) 0.85994(10) 0.0280(5) Uani 1 1 d . . . . .
H26A H 0.4834 0.7928 0.8685 0.034 Uiso 1 1 calc R U . . .
C27 C 0.8018(2) 0.50368(18) 0.61660(9) 0.0211(4) Uani 1 1 d . . . . .
H27A H 0.8338 0.4310 0.5893 0.025 Uiso 1 1 calc R U . . .
H27B H 0.7079 0.4806 0.6231 0.025 Uiso 1 1 calc R U . . .
C28 C 0.8877(2) 0.52115(19) 0.67714(9) 0.0219(4) Uani 1 1 d . . . . .
H28A H 0.9777 0.5546 0.6778 0.026 Uiso 1 1 calc R U . . .
C29 C 0.8483(2) 0.49376(19) 0.72934(9) 0.0232(4) Uani 1 1 d . . . . .
H29A H 0.7587 0.4591 0.7281 0.028 Uiso 1 1 calc R U . . .
C30 C 0.9302(2) 0.51176(19) 0.78954(9) 0.0212(4) Uani 1 1 d . . . . .
C31 C 1.0616(2) 0.5676(2) 0.79858(10) 0.0281(5) Uani 1 1 d . . . . .
H31A H 1.1013 0.5947 0.7647 0.034 Uiso 1 1 calc R U . . .
C32 C 1.1348(2) 0.5840(2) 0.85614(10) 0.0314(5) Uani 1 1 d . . . . .
H32A H 1.2239 0.6217 0.8620 0.038 Uiso 1 1 calc R U . . .
C33 C 1.0751(2) 0.5445(2) 0.90441(10) 0.0301(5) Uani 1 1 d . . . . .
C34 C 0.9471(2) 0.4902(2) 0.89846(10) 0.0318(5) Uani 1 1 d . . . . .
H34A H 0.9084 0.4644 0.9329 0.038 Uiso 1 1 calc R U . . .
C35 C 0.8751(2) 0.4738(2) 0.84060(10) 0.0271(5) Uani 1 1 d . . . . .
H35A H 0.7861 0.4358 0.8356 0.032 Uiso 1 1 calc R U . . .
C36 C 1.11119(19) 0.8650(2) 0.64174(10) 0.0249(4) Uani 1 1 d . . . . .
H36A H 1.1796 0.9172 0.6246 0.030 Uiso 1 1 calc R U . . .
H36B H 1.1373 0.7734 0.6376 0.030 Uiso 1 1 calc R U . . .
C37 C 1.1103(2) 0.9138(2) 0.70816(10) 0.0254(4) Uani 1 1 d . . . . .
H37A H 1.0514 0.8695 0.7307 0.030 Uiso 1 1 calc R U . . .
C38 C 1.1858(2) 1.0146(2) 0.73782(10) 0.0256(4) Uani 1 1 d . . . . .
H38A H 1.2424 1.0597 0.7146 0.031 Uiso 1 1 calc R U . . .
C39 C 1.1901(2) 1.0630(2) 0.80374(10) 0.0258(4) Uani 1 1 d . . . . .
C40 C 1.2285(2) 1.1932(2) 0.82451(10) 0.0295(5) Uani 1 1 d . . . . .
H40A H 1.2533 1.2488 0.7959 0.035 Uiso 1 1 calc R U . . .
C41 C 1.2315(2) 1.2438(2) 0.88593(10) 0.0341(5) Uani 1 1 d . . . . .
H41A H 1.2579 1.3327 0.8996 0.041 Uiso 1 1 calc R U . . .
C42 C 1.1954(2) 1.1618(3) 0.92612(10) 0.0393(6) Uani 1 1 d . . . . .
C43 C 1.1587(2) 1.0322(3) 0.90828(11) 0.0414(6) Uani 1 1 d . . . . .
H43A H 1.1352 0.9775 0.9374 0.050 Uiso 1 1 calc R U . . .
C44 C 1.1568(2) 0.9832(2) 0.84708(11) 0.0338(5) Uani 1 1 d . . . . .
H44A H 1.1324 0.8935 0.8342 0.041 Uiso 1 1 calc R U . . .
C45 C 0.8151(2) 0.81548(18) 0.81471(9) 0.0211(4) Uani 1 1 d . . . . .
C46 C 0.8309(2) 0.8146(2) 0.88103(9) 0.0284(5) Uani 1 1 d . . . . .
H46A H 0.9248 0.8014 0.8948 0.043 Uiso 1 1 calc R U . . .
H46B H 0.7732 0.7437 0.8915 0.043 Uiso 1 1 calc R U . . .
H46C H 0.8052 0.8981 0.9013 0.043 Uiso 1 1 calc R U . . .
C47 C 0.7986(2) 0.64386(19) 0.35882(9) 0.0221(4) Uani 1 1 d . . . . .
F1 F 0.60999(19) 1.12145(15) 1.01188(7) 0.0567(5) Uani 1 1 d . . . . .
F2 F 0.54353(17) 0.42336(15) 0.94173(6) 0.0476(4) Uani 1 1 d . . . . .
F3 F 1.14874(15) 0.55917(15) 0.96073(6) 0.0446(4) Uani 1 1 d . . . . .
F4 F 1.19644(18) 1.21014(19) 0.98637(7) 0.0625(5) Uani 1 1 d . . . . .
F5 F 0.86706(16) 0.61693(18) 0.41001(7) 0.0567(5) Uani 1 1 d . . . . .
F6 F 0.88440(13) 0.71003(13) 0.33044(7) 0.0428(4) Uani 1 1 d . . . . .
F7 F 0.76647(13) 0.53289(13) 0.32312(7) 0.0446(4) Uani 1 1 d . . . . .
N5 N 0.80321(17) 0.81679(16) 0.76294(8) 0.0232(4) Uani 1 1 d . . . . .
O1 O 0.70714(14) 0.84213(14) 0.41979(7) 0.0286(3) Uani 1 1 d . . . . .
O2 O 0.56364(15) 0.64361(14) 0.39644(7) 0.0306(3) Uani 1 1 d . . . . .
O3 O 0.60608(14) 0.77200(15) 0.31518(7) 0.0271(3) Uani 1 1 d . . . . .
S1 S 0.65134(5) 0.73628(4) 0.37444(2) 0.01771(10) Uani 1 1 d . . . . .

loop_
_atom_site_aniso_label
_atom_site_aniso_U_11
_atom_site_aniso_U_22
_atom_site_aniso_U_33
_atom_site_aniso_U_23
_atom_site_aniso_U_13
_atom_site_aniso_U_12
Ag1 0.01679(8) 0.01645(8) 0.01319(8) 0.00212(5) 0.00157(5) 0.00240(5)
N1 0.0181(8) 0.0153(8) 0.0157(8) 0.0014(6) 0.0035(6) 0.0015(6)
N2 0.0149(8) 0.0176(8) 0.0177(8) 0.0031(6) 0.0024(6) 0.0016(6)
N3 0.0188(8) 0.0159(8) 0.0157(8) 0.0025(6) 0.0025(6) 0.0034(6)
N4 0.0157(8) 0.0198(8) 0.0187(8) 0.0022(7) 0.0012(6) 0.0016(6)
C1 0.0195(9) 0.0210(10) 0.0179(9) 0.0062(8) 0.0022(8) 0.0079(8)
C2 0.0161(9) 0.0235(10) 0.0182(9) 0.0065(8) -0.0003(7) 0.0037(8)
C3 0.0209(10) 0.0185(9) 0.0191(10) 0.0014(8) -0.0018(8) -0.0025(8)
C4 0.0219(10) 0.0176(9) 0.0163(9) -0.0004(7) 0.0009(8) 0.0016(7)
C5 0.0216(10) 0.0204(10) 0.0196(10) 0.0004(8) 0.0054(8) 0.0068(8)
C6 0.0187(9) 0.0231(10) 0.0199(10) 0.0022(8) 0.0080(8) 0.0045(8)
C7 0.0209(10) 0.0194(10) 0.0229(10) 0.0028(8) 0.0061(8) -0.0020(8)
C8 0.0252(10) 0.0166(9) 0.0182(9) 0.0051(8) 0.0068(8) 0.0029(8)
C9 0.0324(11) 0.0147(9) 0.0219(10) 0.0008(8) 0.0059(9) 0.0027(8)
C10 0.0258(10) 0.0188(10) 0.0220(10) 0.0011(8) 0.0052(8) 0.0058(8)
C11 0.0247(10) 0.0195(10) 0.0254(11) 0.0025(8) 0.0045(8) -0.0003(8)
C12 0.0317(11) 0.0146(9) 0.0232(10) 0.0037(8) 0.0035(9) 0.0041(8)
C13 0.0312(11) 0.0209(10) 0.0265(11) 0.0033(8) 0.0046(9) 0.0054(9)
C14 0.0433(14) 0.0242(11) 0.0353(13) 0.0057(10) 0.0170(11) 0.0083(10)
C15 0.0696(18) 0.0235(11) 0.0237(12) 0.0045(9) 0.0193(12) 0.0137(11)
C16 0.0657(17) 0.0219(11) 0.0215(11) 0.0018(9) -0.0046(11) -0.0002(11)
C17 0.0372(12) 0.0225(11) 0.0268(11) 0.0053(9) -0.0031(9) -0.0018(9)
C18 0.0164(9) 0.0270(11) 0.0272(11) 0.0069(9) 0.0062(8) 0.0031(8)
C19 0.0216(10) 0.0233(10) 0.0306(11) 0.0064(9) 0.0105(9) 0.0020(8)
C20 0.0294(11) 0.0192(10) 0.0297(11) 0.0027(9) 0.0036(9) -0.0008(8)
C21 0.0196(10) 0.0236(10) 0.0258(11) 0.0046(8) 0.0042(8) -0.0015(8)
C22 0.0252(11) 0.0247(11) 0.0256(11) 0.0005(9) 0.0044(9) -0.0009(8)
C23 0.0328(12) 0.0226(11) 0.0350(12) 0.0063(9) 0.0085(10) 0.0031(9)
C24 0.0310(12) 0.0348(12) 0.0290(12) 0.0136(10) 0.0076(9) 0.0033(10)
C25 0.0337(12) 0.0348(12) 0.0232(11) 0.0022(9) 0.0057(9) -0.0023(10)
C26 0.0312(12) 0.0230(11) 0.0296(12) 0.0014(9) 0.0056(9) -0.0018(9)
C27 0.0264(10) 0.0150(9) 0.0220(10) 0.0026(8) 0.0025(8) 0.0035(8)
C28 0.0235(10) 0.0188(10) 0.0244(10) 0.0051(8) 0.0041(8) 0.0046(8)
C29 0.0250(10) 0.0201(10) 0.0245(10) 0.0029(8) 0.0028(8) 0.0005(8)
C30 0.0262(10) 0.0175(9) 0.0208(10) 0.0034(8) 0.0053(8) 0.0037(8)
C31 0.0292(11) 0.0348(12) 0.0221(11) 0.0072(9) 0.0066(9) 0.0018(9)
C32 0.0263(11) 0.0384(13) 0.0288(12) 0.0048(10) 0.0012(9) -0.0019(10)
C33 0.0430(13) 0.0267(11) 0.0189(10) 0.0019(9) -0.0032(9) 0.0028(10)
C34 0.0459(14) 0.0288(12) 0.0219(11) 0.0069(9) 0.0074(10) -0.0028(10)
C35 0.0313(11) 0.0243(11) 0.0263(11) 0.0046(9) 0.0070(9) -0.0038(9)
C36 0.0142(9) 0.0300(11) 0.0304(11) 0.0057(9) 0.0006(8) 0.0007(8)
C37 0.0170(10) 0.0341(12) 0.0259(11) 0.0104(9) -0.0003(8) 0.0004(8)
C38 0.0215(10) 0.0296(11) 0.0267(11) 0.0094(9) 0.0016(8) 0.0000(8)
C39 0.0188(10) 0.0321(11) 0.0263(11) 0.0077(9) -0.0017(8) -0.0005(8)
C40 0.0281(11) 0.0337(12) 0.0270(11) 0.0088(9) 0.0003(9) -0.0006(9)
C41 0.0343(12) 0.0370(13) 0.0293(12) 0.0011(10) -0.0006(10) -0.0002(10)
C42 0.0334(13) 0.0633(17) 0.0192(11) 0.0028(11) -0.0014(9) -0.0019(12)
C43 0.0380(14) 0.0592(17) 0.0286(12) 0.0222(12) -0.0035(10) -0.0108(12)
C44 0.0312(12) 0.0375(13) 0.0320(12) 0.0114(10) -0.0041(10) -0.0067(10)
C45 0.0253(10) 0.0167(9) 0.0217(11) 0.0030(8) 0.0035(8) 0.0016(8)
C46 0.0379(12) 0.0294(11) 0.0183(10) 0.0047(9) 0.0029(9) 0.0027(9)
C47 0.0217(10) 0.0216(10) 0.0222(10) -0.0003(8) 0.0016(8) 0.0041(8)
F1 0.1021(14) 0.0458(9) 0.0285(8) 0.0070(7) 0.0303(8) 0.0164(9)
F2 0.0696(10) 0.0452(9) 0.0333(8) 0.0196(7) 0.0090(7) 0.0127(8)
F3 0.0574(9) 0.0503(9) 0.0228(7) 0.0057(6) -0.0094(6) -0.0052(7)
F4 0.0713(12) 0.0905(13) 0.0224(7) -0.0012(8) 0.0059(7) -0.0095(10)
F5 0.0577(10) 0.0853(12) 0.0309(8) 0.0100(8) 0.0013(7) 0.0500(9)
F6 0.0286(7) 0.0341(7) 0.0699(10) 0.0079(7) 0.0230(7) 0.0050(6)
F7 0.0305(7) 0.0297(7) 0.0667(10) -0.0227(7) 0.0074(7) 0.0036(6)
N5 0.0279(9) 0.0209(9) 0.0211(9) 0.0025(7) 0.0031(7) 0.0028(7)
O1 0.0258(8) 0.0271(8) 0.0296(8) -0.0083(6) 0.0016(6) 0.0037(6)
O2 0.0279(8) 0.0255(8) 0.0412(9) 0.0083(7) 0.0134(7) -0.0006(6)
O3 0.0264(8) 0.0328(8) 0.0239(8) 0.0085(6) 0.0034(6) 0.0093(6)
S1 0.0173(2) 0.0173(2) 0.0189(2) 0.00182(18) 0.00334(18) 0.00304(18)

loop_
_atom_type_symbol
_atom_type_description
_atom_type_scat_dispersion_real
_atom_type_scat_dispersion_imag
_atom_type_scat_source
C C 0.0033 0.0016 'International Tables Vol C Tables 4.2.6.8 and 6.1.1.4'
H H 0.0000 0.0000 'International Tables Vol C Tables 4.2.6.8 and 6.1.1.4'
N N 0.0061 0.0033 'International Tables Vol C Tables 4.2.6.8 and 6.1.1.4'
O O 0.0106 0.0060 'International Tables Vol C Tables 4.2.6.8 and 6.1.1.4'
F F 0.0171 0.0103 'International Tables Vol C Tables 4.2.6.8 and 6.1.1.4'
S S 0.1246 0.1234 'International Tables Vol C Tables 4.2.6.8 and 6.1.1.4'
Ag Ag -0.8971 1.1015 'International Tables Vol C Tables 4.2.6.8 and 6.1.1.4'

loop_
_geom_angle_atom_site_label_1
_geom_angle_atom_site_label_2
_geom_angle_atom_site_label_3
_geom_angle
_geom_angle_site_symmetry_1
_geom_angle_site_symmetry_3
_geom_angle_publ_flag
N5 Ag1 N2 121.06(6) . . ?
N5 Ag1 N1 119.03(6) . . ?
N2 Ag1 N1 76.11(5) . . ?
N5 Ag1 N3 123.01(6) . . ?
N2 Ag1 N3 74.12(5) . . ?
N1 Ag1 N3 117.94(5) . . ?
N5 Ag1 N4 121.14(6) . . ?
N2 Ag1 N4 117.79(5) . . ?
N1 Ag1 N4 74.80(5) . . ?
N3 Ag1 N4 73.25(5) . . ?
C8 N1 C1 111.10(15) . . ?
C8 N1 C9 109.26(15) . . ?
C1 N1 C9 108.94(15) . . ?
C8 N1 Ag1 105.65(11) . . ?
C1 N1 Ag1 105.67(11) . . ?
C9 N1 Ag1 116.16(11) . . ?
C3 N2 C2 109.94(14) . . ?
C3 N2 C18 109.95(15) . . ?
C2 N2 C18 110.12(14) . . ?
C3 N2 Ag1 109.30(11) . . ?
C2 N2 Ag1 105.29(11) . . ?
C18 N2 Ag1 112.14(11) . . ?
C4 N3 C5 109.67(15) . . ?
C4 N3 C27 111.14(15) . . ?
C5 N3 C27 110.13(14) . . ?
C4 N3 Ag1 106.16(11) . . ?
C5 N3 Ag1 108.84(11) . . ?
C27 N3 Ag1 110.81(11) . . ?
C6 N4 C7 111.35(15) . . ?
C6 N4 C36 110.53(15) . . ?
C7 N4 C36 109.01(15) . . ?
C6 N4 Ag1 106.33(11) . . ?
C7 N4 Ag1 105.36(11) . . ?
C36 N4 Ag1 114.16(12) . . ?
N1 C1 C2 114.13(15) . . ?
N2 C2 C1 113.73(15) . . ?
N2 C3 C4 112.86(15) . . ?
N3 C4 C3 113.72(15) . . ?
N3 C5 C6 113.09(15) . . ?
N4 C6 C5 112.39(16) . . ?
N4 C7 C8 113.62(15) . . ?
N1 C8 C7 112.30(15) . . ?
N1 C9 C10 113.08(16) . . ?
C11 C10 C9 122.8(2) . . ?
C10 C11 C12 126.3(2) . . ?
C17 C12 C13 117.9(2) . . ?
C17 C12 C11 119.13(19) . . ?
C13 C12 C11 122.97(19) . . ?
C14 C13 C12 121.0(2) . . ?
C15 C14 C13 118.6(2) . . ?
F1 C15 C14 118.5(2) . . ?
F1 C15 C16 118.4(2) . . ?
C14 C15 C16 123.0(2) . . ?
C15 C16 C17 118.0(2) . . ?
C16 C17 C12 121.6(2) . . ?
N2 C18 C19 113.27(16) . . ?
C20 C19 C18 124.5(2) . . ?
C19 C20 C21 126.1(2) . . ?
C26 C21 C22 117.91(19) . . ?
C26 C21 C20 120.07(19) . . ?
C22 C21 C20 122.02(19) . . ?
C23 C22 C21 120.9(2) . . ?
C24 C23 C22 119.1(2) . . ?
F2 C24 C25 119.1(2) . . ?
F2 C24 C23 118.3(2) . . ?
C25 C24 C23 122.5(2) . . ?
C24 C25 C26 118.0(2) . . ?
C25 C26 C21 121.6(2) . . ?
N3 C27 C28 111.31(16) . . ?
C29 C28 C27 125.14(19) . . ?
C28 C29 C30 126.2(2) . . ?
C35 C30 C31 117.65(19) . . ?
C35 C30 C29 119.35(19) . . ?
C31 C30 C29 123.00(18) . . ?
C32 C31 C30 121.2(2) . . ?
C33 C32 C31 118.4(2) . . ?
C34 C33 F3 119.0(2) . . ?
C34 C33 C32 123.1(2) . . ?
F3 C33 C32 117.9(2) . . ?
C33 C34 C35 118.0(2) . . ?
C34 C35 C30 121.7(2) . . ?
N4 C36 C37 112.68(16) . . ?
C38 C37 C36 124.5(2) . . ?
C37 C38 C39 125.8(2) . . ?
C40 C39 C44 117.8(2) . . ?
C40 C39 C38 119.59(19) . . ?
C44 C39 C38 122.6(2) . . ?
C41 C40 C39 121.6(2) . . ?
C42 C41 C40 118.0(2) . . ?
F4 C42 C41 118.8(2) . . ?
F4 C42 C43 118.5(2) . . ?
C41 C42 C43 122.7(2) . . ?
C42 C43 C44 118.6(2) . . ?
C43 C44 C39 121.2(2) . . ?
N5 C45 C46 179.6(2) . . ?
F7 C47 F5 107.80(18) . . ?
F7 C47 F6 106.33(17) . . ?
F5 C47 F6 106.27(17) . . ?
F7 C47 S1 112.37(14) . . ?
F5 C47 S1 111.97(14) . . ?
F6 C47 S1 111.73(14) . . ?
C45 N5 Ag1 179.88(18) . . ?
O2 S1 O3 114.99(9) . . ?
O2 S1 O1 115.08(9) . . ?
O3 S1 O1 115.48(9) . . ?
O2 S1 C47 103.44(9) . . ?
O3 S1 C47 102.51(9) . . ?
O1 S1 C47 102.68(9) . . ?

loop_
_geom_bond_atom_site_label_1
_geom_bond_atom_site_label_2
_geom_bond_distance
_geom_bond_site_symmetry_2
_geom_bond_publ_flag
Ag1 N5 2.2253(17) . ?
Ag1 N2 2.4721(15) . ?
Ag1 N1 2.4753(15) . ?
Ag1 N3 2.4933(15) . ?
Ag1 N4 2.5283(16) . ?
N1 C8 1.477(2) . ?
N1 C1 1.481(2) . ?
N1 C9 1.490(2) . ?
N2 C3 1.479(2) . ?
N2 C2 1.479(2) . ?
N2 C18 1.480(2) . ?
N3 C4 1.472(2) . ?
N3 C5 1.473(2) . ?
N3 C27 1.484(2) . ?
N4 C6 1.471(2) . ?
N4 C7 1.475(2) . ?
N4 C36 1.484(2) . ?
C1 C2 1.521(3) . ?
C3 C4 1.519(3) . ?
C5 C6 1.521(3) . ?
C7 C8 1.522(3) . ?
C9 C10 1.497(3) . ?
C10 C11 1.325(3) . ?
C11 C12 1.472(3) . ?
C12 C17 1.393(3) . ?
C12 C13 1.401(3) . ?
C13 C14 1.387(3) . ?
C14 C15 1.367(4) . ?
C15 F1 1.365(3) . ?
C15 C16 1.369(4) . ?
C16 C17 1.391(3) . ?
C18 C19 1.500(3) . ?
C19 C20 1.318(3) . ?
C20 C21 1.477(3) . ?
C21 C26 1.396(3) . ?
C21 C22 1.400(3) . ?
C22 C23 1.384(3) . ?
C23 C24 1.372(3) . ?
C24 F2 1.360(2) . ?
C24 C25 1.370(3) . ?
C25 C26 1.394(3) . ?
C27 C28 1.501(3) . ?
C28 C29 1.316(3) . ?
C29 C30 1.475(3) . ?
C30 C35 1.398(3) . ?
C30 C31 1.400(3) . ?
C31 C32 1.388(3) . ?
C32 C33 1.372(3) . ?
C33 C34 1.366(3) . ?
C33 F3 1.367(2) . ?
C34 C35 1.389(3) . ?
C36 C37 1.492(3) . ?
C37 C38 1.323(3) . ?
C38 C39 1.475(3) . ?
C39 C40 1.394(3) . ?
C39 C44 1.397(3) . ?
C40 C41 1.389(3) . ?
C41 C42 1.367(3) . ?
C42 F4 1.361(3) . ?
C42 C43 1.374(4) . ?
C43 C44 1.381(3) . ?
C45 N5 1.139(3) . ?
C45 C46 1.458(3) . ?
C47 F7 1.317(2) . ?
C47 F5 1.327(2) . ?
C47 F6 1.331(2) . ?
C47 S1 1.832(2) . ?
O1 S1 1.4406(15) . ?
O2 S1 1.4367(15) . ?
O3 S1 1.4384(15) . ?
